data_4113070
loop_
_publ_author_name
'Marnix Wagemaker'
'Frans G. B. Ooms'
'Erik M. Kelder'
'Joop Schoonman'
'Fokko M. Mulder'

_publ_section_title
;
 Extensive Migration of Ni and Mn by Lithiation of Ordered
 LiMg0.1Ni0.4Mn1.5O4 Spinel
;
_journal_name_full 'Journal of the American Chemical Society'
_journal_page_first 13526
_journal_page_last 13533
_journal_paper_doi 10.1021/ja048319x
_journal_volume 126
_journal_year 2004
_chemical_formula_sum 'Li0.25 Mg0.03 Mn0.39 Ni0.09 O'
_chemical_formula_weight 44.75
_space_group_IT_number 212
_symmetry_cell_setting cubic
_symmetry_space_group_name_Hall 'P 4acd 2ab 3'
_symmetry_space_group_name_H-M 'P 43 3 2'
_cell_angle_alpha 90.0
_cell_angle_beta 90.0
_cell_angle_gamma 90.0
_cell_formula_units_Z 32
_cell_length_a 8.15710(13)
_cell_length_b 8.1571
_cell_length_c 8.1571
_cell_volume 542.759(9)
_pd_block_id 2004-03-30T21:54|LI1_25|M._Wagemaker|Overall
_pd_phase_name P4332-1
_cod_data_source_file ja048319xsi20040330_083509.cif
_cod_data_source_block LI1_25_publ
_cod_original_cell_volume 542.75958
_cod_database_code 4113070

loop_
_symmetry_equiv_pos_site_id
_symmetry_equiv_pos_as_xyz
1 +x,+y,+z
2 +z,+x,+y
3 +y,+z,+x
4 -y+3/4,+x+1/4,+z+3/4
5 +z+3/4,-y+3/4,+x+1/4
6 +x+1/4,+z+3/4,-y+3/4
7 -x+1/2,-y,+z+1/2
8 -z,+x+1/2,-y+1/2
9 -y+1/2,-z,+x+1/2
10 +x+1/2,-y+1/2,-z
11 +z+1/2,-x+1/2,-y
12 -y,+z+1/2,-x+1/2
13 +y+3/4,-x+3/4,+z+1/4
14 +z+1/4,+y+3/4,-x+3/4
15 -x+3/4,+z+1/4,+y+3/4
16 -x+1/4,-z+1/4,-y+1/4
17 -y+1/4,-x+1/4,-z+1/4
18 -z+1/4,-y+1/4,-x+1/4
19 +y+1/2,-z+1/2,-x
20 +y+1/4,+x+3/4,-z+3/4
21 -z+3/4,+y+1/4,+x+3/4
22 +x+3/4,-z+3/4,+y+1/4
23 -x,+y+1/2,-z+1/2
24 -z+1/2,-x,+y+1/2

loop_
_atom_site_type_symbol
_atom_site_label
_atom_site_fract_x
_atom_site_fract_y
_atom_site_fract_z
_atom_site_occupancy
_atom_site_thermal_displace_type
_atom_site_U_iso_or_equiv
_atom_site_symmetry_multiplicity
LI Li8c -0.00134 -0.00134 -0.00134 0.81011 Uiso 0.00723(13) 8
MG Mg4b 0.625 0.625 0.625 0.2 Uiso 0.00723(13) 4
NI Ni4b 0.625 0.625 0.625 0.56812 Uiso 0.00723(13) 4
MN Mn4b 0.625 0.625 0.625 0.23188 Uiso 0.00723(13) 4
NI Ni12d 0.125 0.378 0.8721 0.04941 Uiso 0.00723(13) 12
MN Mn12d 0.125 0.38244 0.86755 0.95059 Uiso 0.00723(13) 12
O O8c 0.3871 0.3871 0.3871 1.0 Uiso 0.00723(13) 8
O O24e 0.10351 0.126 0.39276 1.0 Uiso 0.00723(13) 24
LI Li4a 0.125 0.125 0.125 0.34976 Uiso 0.00723(13) 4

loop_
_atom_type_symbol
_atom_type_number_in_cell
LI 7.88
MG 0.8
NI 2.865
MN 12.335
O 32.0

loop_
_geom_angle_atom_site_label_1
_geom_angle_atom_site_label_2
_geom_angle_atom_site_label_3
_geom_angle
_geom_angle_site_symmetry_1
_geom_angle_site_symmetry_3
_geom_angle_publ_flag
O8c Li8c O24e 108.4832(6) 16_555 16_555 n
O8c Li8c O24e 108.4833(12) 16_555 17_555 n
O8c Li8c O24e 108.4833(7) 16_555 18_555 n
O8c Li8c Li4a 180.0 16_555 1_555 n
O24e Li8c O24e 110.4409(5) 16_555 17_555 n
O24e Li8c O24e 110.4409(12) 16_555 18_555 n
O24e Li8c Li4a 71.5167(6) 16_555 1_555 n
O24e Li8c O24e 110.4409(6) 17_555 18_555 n
O24e Li8c Li4a 71.5167(12) 17_555 1_555 n
O24e Li8c Li4a 71.5167(7) 18_555 1_555 n
O24e Mg4b O24e 80.7667 8_655 9_565 n
O24e Mg4b O24e 80.7667 8_655 10_556 n
O24e Mg4b O24e 98.455 8_655 13_555 n
O24e Mg4b O24e 100.026 8_655 14_555 n
O24e Mg4b O24e 178.8035 8_655 15_555 n
O24e Mg4b Li4a 129.9870(8) 8_655 4_555 n
O24e Mg4b Li4a 49.2275(7) 8_655 5_555 n
O24e Mg4b Li4a 90.5984 8_655 6_555 n
O24e Mg4b O24e 80.7667 9_565 10_556 n
O24e Mg4b O24e 178.8035 9_565 13_555 n
O24e Mg4b O24e 98.455 9_565 14_555 n
O24e Mg4b O24e 100.026 9_565 15_555 n
O24e Mg4b Li4a 90.59840(10) 9_565 4_555 n
O24e Mg4b Li4a 129.9870(7) 9_565 5_555 n
O24e Mg4b Li4a 49.2275 9_565 6_555 n
O24e Mg4b O24e 100.026 10_556 13_555 n
O24e Mg4b O24e 178.8035 10_556 14_555 n
O24e Mg4b O24e 98.455 10_556 15_555 n
O24e Mg4b Li4a 49.2275(7) 10_556 4_555 n
O24e Mg4b Li4a 90.59840(10) 10_556 5_555 n
O24e Mg4b Li4a 129.987 10_556 6_555 n
O24e Mg4b O24e 80.7667 13_555 14_555 n
O24e Mg4b O24e 80.7667 13_555 15_555 n
O24e Mg4b Li4a 90.59840(10) 13_555 4_555 n
O24e Mg4b Li4a 49.2275(7) 13_555 5_555 n
O24e Mg4b Li4a 129.987 13_555 6_555 n
O24e Mg4b O24e 80.7667 14_555 15_555 n
O24e Mg4b Li4a 129.9870(7) 14_555 4_555 n
O24e Mg4b Li4a 90.59840(10) 14_555 5_555 n
O24e Mg4b Li4a 49.2275 14_555 6_555 n
O24e Mg4b Li4a 49.2275(7) 15_555 4_555 n
O24e Mg4b Li4a 129.9870(8) 15_555 5_555 n
O24e Mg4b Li4a 90.5984 15_555 6_555 n
Li4a Mg4b Li4a 120.0000(7) 4_555 5_555 n
Li4a Mg4b Li4a 120.0000(4) 4_555 6_555 n
Li4a Mg4b Li4a 120.0000(4) 5_555 6_555 n
O24e Ni4b O24e 80.7667 8_655 9_565 n
O24e Ni4b O24e 80.7667 8_655 10_556 n
O24e Ni4b O24e 98.455 8_655 13_555 n
O24e Ni4b O24e 100.026 8_655 14_555 n
O24e Ni4b O24e 178.8035 8_655 15_555 n
O24e Ni4b O24e 80.7667 9_565 10_556 n
O24e Ni4b O24e 178.8035 9_565 13_555 n
O24e Ni4b O24e 98.455 9_565 14_555 n
O24e Ni4b O24e 100.026 9_565 15_555 n
O24e Ni4b O24e 100.026 10_556 13_555 n
O24e Ni4b O24e 178.8035 10_556 14_555 n
O24e Ni4b O24e 98.455 10_556 15_555 n
O24e Ni4b O24e 80.7667 13_555 14_555 n
O24e Ni4b O24e 80.7667 13_555 15_555 n
O24e Ni4b O24e 80.7667 14_555 15_555 n
O24e Mn4b O24e 80.7667 8_655 9_565 n
O24e Mn4b O24e 80.7667 8_655 10_556 n
O24e Mn4b O24e 98.455 8_655 13_555 n
O24e Mn4b O24e 100.026 8_655 14_555 n
O24e Mn4b O24e 178.8035 8_655 15_555 n
O24e Mn4b O24e 80.7667 9_565 10_556 n
O24e Mn4b O24e 178.8035 9_565 13_555 n
O24e Mn4b O24e 98.455 9_565 14_555 n
O24e Mn4b O24e 100.026 9_565 15_555 n
O24e Mn4b O24e 100.026 10_556 13_555 n
O24e Mn4b O24e 178.8035 10_556 14_555 n
O24e Mn4b O24e 98.455 10_556 15_555 n
O24e Mn4b O24e 80.7667 13_555 14_555 n
O24e Mn4b O24e 80.7667 13_555 15_555 n
O24e Mn4b O24e 80.7667 14_555 15_555 n
Mn12d Ni12d O8c 48.0447(7) 1_555 5_455 n
Mn12d Ni12d O8c 49.4202(7) 1_555 7_565 n
Mn12d Ni12d O24e 132.0509(7) 1_555 3_556 n
Mn12d Ni12d O24e 87.158 1_555 11_456 n
Mn12d Ni12d O24e 130.6260(7) 1_555 17_556 n
Mn12d Ni12d O24e 87.07090(10) 1_555 21_555 n
O8c Ni12d O8c 97.4652 5_455 7_565 n
O8c Ni12d O24e 176.81110(10) 5_455 3_556 n
O8c Ni12d O24e 93.69200(10) 5_455 11_456 n
O8c Ni12d O24e 82.6724 5_455 17_556 n
O8c Ni12d O24e 82.4589 5_455 21_555 n
O8c Ni12d O24e 82.7181 7_565 3_556 n
O8c Ni12d O24e 82.4836 7_565 11_456 n
O8c Ni12d O24e 176.8096 7_565 17_556 n
O8c Ni12d O24e 93.7176 7_565 21_555 n
O24e Ni12d O24e 89.4891 3_556 11_456 n
O24e Ni12d O24e 97.3231 3_556 17_556 n
O24e Ni12d O24e 94.35220(10) 3_556 21_555 n
O24e Ni12d O24e 94.3264 11_456 17_556 n
O24e Ni12d O24e 174.22881(10) 11_456 21_555 n
O24e Ni12d O24e 89.4611 17_556 21_555 n
Ni12d Mn12d O8c 130.7856(7) 1_555 5_455 n
Ni12d Mn12d O8c 129.3844(7) 1_555 7_565 n
Ni12d Mn12d O24e 46.8042(7) 1_555 3_556 n
Ni12d Mn12d O24e 91.27870(10) 1_555 11_456 n
Ni12d Mn12d O24e 48.2033(7) 1_555 17_556 n
Ni12d Mn12d O24e 91.36610(10) 1_555 21_555 n
O8c Mn12d O8c 99.8296 5_455 7_565 n
O8c Mn12d O24e 176.00391(10) 5_455 3_556 n
O8c Mn12d O24e 94.8663 5_455 11_456 n
O8c Mn12d O24e 82.67330(10) 5_455 17_556 n
O8c Mn12d O24e 83.4247 5_455 21_555 n
O8c Mn12d O24e 82.66870(10) 7_565 3_556 n
O8c Mn12d O24e 83.4221 7_565 11_456 n
O8c Mn12d O24e 176.001 7_565 17_556 n
O8c Mn12d O24e 94.8636 7_565 21_555 n
O24e Mn12d O24e 88.5031 3_556 11_456 n
O24e Mn12d O24e 95.0072 3_556 17_556 n
O24e Mn12d O24e 93.28260(10) 3_556 21_555 n
O24e Mn12d O24e 93.2851 11_456 17_556 n
O24e Mn12d O24e 177.3551 11_456 21_555 n
O24e Mn12d O24e 88.5058 17_556 21_555 n
Li8c O8c Ni12d 120.5827(7) 16_555 4_554 n
Li8c O8c Ni12d 120.58270(30) 16_555 5_455 n
Li8c O8c Ni12d 120.5827(4) 16_555 6_545 n
Li8c O8c Mn12d 119.7094(7) 16_555 4_554 n
Li8c O8c Mn12d 119.70940(30) 16_555 5_455 n
Li8c O8c Mn12d 119.7094(4) 16_555 6_545 n
Ni12d O8c Ni12d 96.414 4_554 5_455 n
Ni12d O8c Ni12d 96.414 4_554 6_545 n
Ni12d O8c Mn12d 1.1697 4_554 4_554 n
Ni12d O8c Mn12d 96.4016 4_554 5_455 n
Ni12d O8c Mn12d 97.5758 4_554 6_545 n
Ni12d O8c Ni12d 96.414 5_455 6_545 n
Ni12d O8c Mn12d 97.5758 5_455 4_554 n
Ni12d O8c Mn12d 1.1697 5_455 5_455 n
Ni12d O8c Mn12d 96.4016 5_455 6_545 n
Ni12d O8c Mn12d 96.4016 6_545 4_554 n
Ni12d O8c Mn12d 97.5758 6_545 5_455 n
Ni12d O8c Mn12d 1.1697 6_545 6_545 n
Mn12d O8c Mn12d 97.5603 4_554 5_455 n
Mn12d O8c Mn12d 97.5603 4_554 6_545 n
Mn12d O8c Mn12d 97.5603 5_455 6_545 n
Li8c O24e Mg4b 115.17210(30) 16_555 4_544 n
Li8c O24e Ni4b 115.17210(30) 16_555 4_544 n
Li8c O24e Mn4b 115.17210(30) 16_555 4_544 n
Li8c O24e Ni12d 125.4233(4) 16_555 2_455 n
Li8c O24e Ni12d 122.3036(7) 16_555 9_565 n
Li8c O24e Mn12d 126.2989(4) 16_555 2_455 n
Li8c O24e Mn12d 122.4437(7) 16_555 9_565 n
Li8c O24e Li4a 50.5867(5) 16_555 1_555 n
Mg4b O24e Ni4b 0.0 4_544 4_544 n
Mg4b O24e Mn4b 0.0 4_544 4_544 n
Mg4b O24e Ni12d 94.3686 4_544 2_455 n
Mg4b O24e Ni12d 94.09820(10) 4_544 9_565 n
Mg4b O24e Mn12d 94.4589 4_544 2_455 n
Mg4b O24e Mn12d 95.31250(10) 4_544 9_565 n
Mg4b O24e Li4a 85.37720(10) 4_544 1_555 n
Ni4b O24e Mn4b 0.0 4_544 4_544 n
Ni4b O24e Ni12d 94.3686 4_544 2_455 n
Ni4b O24e Ni12d 94.09820(10) 4_544 9_565 n
Ni4b O24e Mn12d 94.4589 4_544 2_455 n
Ni4b O24e Mn12d 95.31250(10) 4_544 9_565 n
Ni4b O24e Li4a 85.37720(10) 4_544 1_555 n
Mn4b O24e Ni12d 94.3686 4_544 2_455 n
Mn4b O24e Ni12d 94.09820(10) 4_544 9_565 n
Mn4b O24e Mn12d 94.4589 4_544 2_455 n
Mn4b O24e Mn12d 95.31250(10) 4_544 9_565 n
Mn4b O24e Li4a 85.37720(10) 4_544 1_555 n
Ni12d O24e Ni12d 98.2033 2_455 9_565 n
Ni12d O24e Mn12d 1.1452 2_455 2_455 n
Ni12d O24e Mn12d 97.1157 2_455 9_565 n
Ni12d O24e Li4a 90.93810(20) 2_455 1_555 n
Ni12d O24e Mn12d 97.0581 9_565 2_455 n
Ni12d O24e Mn12d 1.5632 9_565 9_565 n
Ni12d O24e Li4a 170.85580(20) 9_565 1_555 n
Mn12d O24e Mn12d 95.9707 2_455 9_565 n
Mn12d O24e Li4a 92.08340(20) 2_455 1_555 n
Mn12d O24e Li4a 171.83360(20) 9_565 1_555 n
Li8c Li4a Li8c 179.972 1_555 16_555 n
Li8c Li4a Mg4b 90.0000(10) 1_555 4_544 n
Li8c Li4a Mg4b 90.0000(10) 1_555 5_454 n
Li8c Li4a Mg4b 90.0 1_555 6_445 n
Li8c Li4a O24e 122.1035(7) 1_555 1_555 n
Li8c Li4a O24e 122.10350(30) 1_555 2_555 n
Li8c Li4a O24e 122.1035(4) 1_555 3_555 n
Li8c Li4a O24e 57.89650(30) 1_555 16_555 n
Li8c Li4a O24e 57.8965(7) 1_555 17_555 n
Li8c Li4a O24e 57.8965(4) 1_555 18_555 n
Li8c Li4a Mg4b 90.0000(10) 16_555 4_544 n
Li8c Li4a Mg4b 90.0000(10) 16_555 5_454 n
Li8c Li4a Mg4b 90.0 16_555 6_445 n
Li8c Li4a O24e 57.8965(7) 16_555 1_555 n
Li8c Li4a O24e 57.89650(30) 16_555 2_555 n
Li8c Li4a O24e 57.8965(4) 16_555 3_555 n
Li8c Li4a O24e 122.10350(30) 16_555 16_555 n
Li8c Li4a O24e 122.1035(7) 16_555 17_555 n
Li8c Li4a O24e 122.1035(4) 16_555 18_555 n
Mg4b Li4a Mg4b 120.0000(7) 4_544 5_454 n
Mg4b Li4a Mg4b 120.0000(4) 4_544 6_445 n
Mg4b Li4a O24e 45.3953(6) 4_544 1_555 n
Mg4b Li4a O24e 86.6065 4_544 2_555 n
Mg4b Li4a O24e 139.5882(5) 4_544 3_555 n
Mg4b Li4a O24e 45.3953(6) 4_544 16_555 n
Mg4b Li4a O24e 139.5882(5) 4_544 17_555 n
Mg4b Li4a O24e 86.60650(10) 4_544 18_555 n
Mg4b Li4a Mg4b 120.0000(4) 5_454 6_445 n
Mg4b Li4a O24e 139.5882(5) 5_454 1_555 n
Mg4b Li4a O24e 45.3953(6) 5_454 2_555 n
Mg4b Li4a O24e 86.60650(10) 5_454 3_555 n
Mg4b Li4a O24e 86.6065 5_454 16_555 n
Mg4b Li4a O24e 45.3953(6) 5_454 17_555 n
Mg4b Li4a O24e 139.5882(5) 5_454 18_555 n
Mg4b Li4a O24e 86.60650(10) 6_445 1_555 n
Mg4b Li4a O24e 139.5882 6_445 2_555 n
Mg4b Li4a O24e 45.3953 6_445 3_555 n
Mg4b Li4a O24e 139.5882 6_445 16_555 n
Mg4b Li4a O24e 86.60650(10) 6_445 17_555 n
Mg4b Li4a O24e 45.3953 6_445 18_555 n
O24e Li4a O24e 94.37830(10) 1_555 2_555 n
O24e Li4a O24e 94.37830(10) 1_555 3_555 n
O24e Li4a O24e 90.7907 1_555 16_555 n
O24e Li4a O24e 173.21291(20) 1_555 17_555 n
O24e Li4a O24e 80.8236 1_555 18_555 n
O24e Li4a O24e 94.3783 2_555 3_555 n
O24e Li4a O24e 80.8236 2_555 16_555 n
O24e Li4a O24e 90.7907 2_555 17_555 n
O24e Li4a O24e 173.21310(10) 2_555 18_555 n
O24e Li4a O24e 173.21291(10) 3_555 16_555 n
O24e Li4a O24e 80.8236 3_555 17_555 n
O24e Li4a O24e 90.7907 3_555 18_555 n
O24e Li4a O24e 94.37830(10) 16_555 17_555 n
O24e Li4a O24e 94.3783 16_555 18_555 n
O24e Li4a O24e 94.37830(10) 17_555 18_555 n

loop_
_geom_bond_atom_site_label_1
_geom_bond_atom_site_label_2
_geom_bond_distance
_geom_bond_site_symmetry_2
_geom_bond_publ_flag
Li8c Li8c 3.51958(4) 4_454 n
Li8c Li8c 3.51958(4) 5_445 n
Li8c Li8c 3.51958(4) 6_544 n
Li8c Mg4b 3.39166(4) 4_544 n
Li8c Mg4b 3.39166(5) 5_454 n
Li8c Mg4b 3.39166(5) 6_445 n
Li8c O8c 1.918190(20) 16_555 n
Li8c O24e 1.957080(20) 16_555 n
Li8c O24e 1.957080(20) 17_555 n
Li8c O24e 1.957080(20) 18_555 n
Li8c Li4a 1.784950(20) 1_555 n
Mg4b Li8c 3.39166(5) 4_555 n
Mg4b Li8c 3.39166(4) 5_555 n
Mg4b Li8c 3.39166(5) 6_555 n
Mg4b Li8c 3.39166(5) 7_565 n
Mg4b Li8c 3.39166(5) 8_655 n
Mg4b Li8c 3.39166(4) 10_556 n
Mg4b Ni12d 2.90142(5) 4_554 n
Mg4b Ni12d 2.901420(30) 5_455 n
Mg4b Ni12d 2.901420(30) 6_545 n
Mg4b Ni12d 2.901420(30) 19_566 n
Mg4b Ni12d 2.900850(30) 20_556 n
Mg4b Ni12d 2.90085(5) 22_565 n
Mg4b Mn12d 2.92783(5) 4_554 n
Mg4b Mn12d 2.927830(30) 5_455 n
Mg4b Mn12d 2.927830(30) 6_545 n
Mg4b Mn12d 2.927830(30) 19_566 n
Mg4b Mn12d 2.927890(30) 20_556 n
Mg4b Mn12d 2.92789(5) 22_565 n
Mg4b O24e 2.060000(30) 8_655 n
Mg4b O24e 2.060000(30) 9_565 n
Mg4b O24e 2.060000(30) 10_556 n
Mg4b O24e 2.060000(30) 13_555 n
Mg4b O24e 2.060000(30) 14_555 n
Mg4b O24e 2.060000(30) 15_555 n
Mg4b Li4a 2.883970(30) 4_555 n
Mg4b Li4a 2.883970(30) 5_555 n
Mg4b Li4a 2.88397(5) 6_555 n
Ni4b Mn12d 2.92783(5) 4_554 n
Ni4b Mn12d 2.927830(30) 5_455 n
Ni4b Mn12d 2.927830(30) 6_545 n
Ni4b Mn12d 2.927830(30) 19_566 n
Ni4b Mn12d 2.927890(30) 20_556 n
Ni4b Mn12d 2.92789(5) 22_565 n
Ni4b O24e 2.060000(30) 8_655 n
Ni4b O24e 2.060000(30) 9_565 n
Ni4b O24e 2.060000(30) 10_556 n
Ni4b O24e 2.060000(30) 13_555 n
Ni4b O24e 2.060000(30) 14_555 n
Ni4b O24e 2.060000(30) 15_555 n
Ni4b Li4a 2.883970(30) 4_555 n
Ni4b Li4a 2.883970(30) 5_555 n
Ni4b Li4a 2.88397(5) 6_555 n
Mn4b Ni12d 2.90142(5) 4_554 n
Mn4b Ni12d 2.901420(30) 5_455 n
Mn4b Ni12d 2.901420(30) 6_545 n
Mn4b Ni12d 2.901420(30) 19_566 n
Mn4b Ni12d 2.900850(30) 20_556 n
Mn4b Ni12d 2.90085(5) 22_565 n
Mn4b Mn12d 2.92783(5) 4_554 n
Mn4b Mn12d 2.927830(30) 5_455 n
Mn4b Mn12d 2.927830(30) 6_545 n
Mn4b Mn12d 2.927830(30) 19_566 n
Mn4b Mn12d 2.927890(30) 20_556 n
Mn4b Mn12d 2.92789(5) 22_565 n
Mn4b O24e 2.060000(30) 8_655 n
Mn4b O24e 2.060000(30) 9_565 n
Mn4b O24e 2.060000(30) 10_556 n
Mn4b O24e 2.060000(30) 13_555 n
Mn4b O24e 2.060000(30) 14_555 n
Mn4b O24e 2.060000(30) 15_555 n
Mn4b Li4a 2.883970(30) 4_555 n
Mn4b Li4a 2.883970(30) 5_555 n
Mn4b Li4a 2.88397(5) 6_555 n
Ni12d Mg4b 2.90142(5) 5_455 n
Ni12d Mg4b 2.900850(30) 6_446 n
Ni12d Mn4b 2.90142(5) 5_455 n
Ni12d Mn4b 2.900850(30) 6_446 n
Ni12d Ni12d 2.866820(30) 4_554 n
Ni12d Ni12d 2.866240(30) 8_656 n
Ni12d Ni12d 2.867980(30) 9_565 n
Ni12d Ni12d 2.86624(5) 19_466 n
Ni12d Mn12d 0.05186 1_555 n
Ni12d Mn12d 2.868240(30) 4_554 n
Ni12d Mn12d 2.841140(30) 8_656 n
Ni12d Mn12d 2.842240(30) 9_565 n
Ni12d Mn12d 2.86764(5) 19_466 n
Ni12d O8c 1.923380(30) 5_455 n
Ni12d O8c 1.922510(30) 7_565 n
Ni12d O24e 1.891490(30) 3_556 n
Ni12d O24e 1.900460(30) 11_456 n
Ni12d O24e 1.892350(30) 17_556 n
Ni12d O24e 1.900530(30) 21_555 n
Ni12d Li4a 2.918000(30) 1_556 n
Mn12d Mg4b 2.92783(5) 5_455 n
Mn12d Mg4b 2.927890(30) 6_446 n
Mn12d Ni4b 2.92783(5) 5_455 n
Mn12d Ni4b 2.927890(30) 6_446 n
Mn12d Mn4b 2.92783(5) 5_455 n
Mn12d Mn4b 2.927890(30) 6_446 n
Mn12d Ni12d 0.05186 1_555 n
Mn12d Ni12d 2.841090(30) 4_554 n
Mn12d Ni12d 2.867640(30) 8_656 n
Mn12d Ni12d 2.868120(30) 9_565 n
Mn12d Ni12d 2.84114(4) 19_466 n
Mn12d Mn12d 2.842030(30) 4_554 n
Mn12d Mn12d 2.842090(30) 8_656 n
Mn12d Mn12d 2.841910(30) 9_565 n
Mn12d Mn12d 2.84209(4) 19_466 n
Mn12d O8c 1.889100(30) 5_455 n
Mn12d O8c 1.889190(30) 7_565 n
Mn12d O24e 1.926610(30) 3_556 n
Mn12d O24e 1.898600(30) 11_456 n
Mn12d O24e 1.926520(30) 17_556 n
Mn12d O24e 1.898590(30) 21_555 n
Mn12d Li4a 2.969860(30) 1_556 n
O8c Li8c 1.918190(20) 16_555 n
O8c Ni12d 1.923380(30) 4_554 n
O8c Ni12d 1.923380(30) 5_455 n
O8c Ni12d 1.923380(30) 6_545 n
O8c Mn12d 1.889100(30) 4_554 n
O8c Mn12d 1.889100(30) 5_455 n
O8c Mn12d 1.889100(30) 6_545 n
O24e Li8c 1.957080(20) 16_555 n
O24e Mg4b 2.060000(30) 4_544 n
O24e Ni4b 2.060000(30) 4_544 n
O24e Mn4b 2.060000(30) 4_544 n
O24e Ni12d 1.891490(30) 2_455 n
O24e Ni12d 1.900460(30) 9_565 n
O24e Mn12d 1.926610(30) 2_455 n
O24e Mn12d 1.898600(30) 9_565 n
O24e Li4a 2.191180(30) 1_555 n
Li4a Li8c 1.784950(20) 1_555 n
Li4a Li8c 1.784950(20) 16_555 n
Li4a Mg4b 2.883970(30) 4_544 n
Li4a Mg4b 2.883970(30) 5_454 n
Li4a Mg4b 2.88397(5) 6_445 n
Li4a Ni4b 2.883970(30) 4_544 n
Li4a Ni4b 2.883970(30) 5_454 n
Li4a Ni4b 2.88397(5) 6_445 n
Li4a Mn4b 2.883970(30) 4_544 n
Li4a Mn4b 2.883970(30) 5_454 n
Li4a Mn4b 2.88397(5) 6_445 n
Li4a Ni12d 2.918000(30) 1_554 n
Li4a Ni12d 2.918000(30) 2_455 n
Li4a Ni12d 2.91800(5) 3_545 n
Li4a Mn12d 2.969860(30) 1_554 n
Li4a Mn12d 2.969860(30) 2_455 n
Li4a Mn12d 2.96986(5) 3_545 n
Li4a O24e 2.191180(30) 1_555 n
Li4a O24e 2.191180(30) 2_555 n
Li4a O24e 2.191180(30) 3_555 n
Li4a O24e 2.191180(30) 16_555 n
Li4a O24e 2.191180(30) 17_555 n
Li4a O24e 2.191180(30) 18_555 n
